data_7123760
loop_
_publ_author_name
'Honrado, Manuel'
'Sobrino Ram\'irez, Sonia'
'Juan, Fernandez-Baeza'
'S\'ANCHEZ-BARBA MERLO, LUIS FERNANDO'
'Garc\'es Osado, Andr\'es'
'Lara, Agustin'
'Rodr\'iguez, Ana Mar\'ia'

_publ_section_title
;
 Synthesis of an Enantiopure Scorpionate Ligand by a Nucleophilic Addition
 to a Ketenimine and a Zinc Initiator for the Isoselective ROP of
 rac-Lactide
;
_journal_name_full 'Chemical Communications'
_journal_paper_doi 10.1039/C9CC04716F
_journal_year 2019
_chemical_absolute_configuration syn
_chemical_formula_moiety 'C23 H35 N5 O Zn, C6 H14'
_chemical_formula_sum 'C29 H49 N5 O Zn'
_chemical_formula_weight 549.12
_space_group_crystal_system monoclinic
_space_group_IT_number 4
_space_group_name_Hall 'P 2yb'
_space_group_name_H-M_alt 'P 1 21 1'
_symmetry_space_group_name_Hall 'P 2yb'
_symmetry_space_group_name_H-M 'P 1 21 1'
_atom_sites_solution_hydrogens geom
_audit_creation_method SHELXL-2013
_audit_update_record
;
2019-05-14 deposited with the CCDC.    2019-07-02 downloaded from the CCDC.
;
_cell_angle_alpha 90
_cell_angle_beta 93.640(6)
_cell_angle_gamma 90
_cell_formula_units_Z 4
_cell_length_a 7.9364(9)
_cell_length_b 21.825(2)
_cell_length_c 17.4095(17)
_cell_measurement_reflns_used 3233
_cell_measurement_temperature 110(2)
_cell_measurement_theta_max 20.616
_cell_measurement_theta_min 2.523
_cell_volume 3009.4(5)
_computing_cell_refinement 'Bruker SAINT V8.37 (Bruker AXS Inc. 2016)'
_computing_data_collection 'Bruker APEX'
_computing_data_reduction 'Bruker SAINT V8.37 (Bruker AXS Inc. 2016)'
_computing_molecular_graphics 'WINGX v2014.1 (Farrugia, 2012)'
_computing_publication_material 'WINGX v2014.1 (Farrugia, 2012)'
_computing_structure_refinement 'SHELXL-2013/4 (Sheldrick, 2013)'
_computing_structure_solution 'SHELXS-2013/4 (Sheldrick, 2013)'
_diffrn_ambient_temperature 110(2)
_diffrn_measured_fraction_theta_full 0.999
_diffrn_measured_fraction_theta_max 0.998
_diffrn_measurement_device_type 'CCD area detector, APEX'
_diffrn_measurement_method 'omega and phi scans'
_diffrn_radiation_type MoK\a
_diffrn_radiation_wavelength 0.71073
_diffrn_reflns_av_R_equivalents 0.0969
_diffrn_reflns_av_unetI/netI 0.1478
_diffrn_reflns_Laue_measured_fraction_full 0.999
_diffrn_reflns_Laue_measured_fraction_max 0.998
_diffrn_reflns_limit_h_max 9
_diffrn_reflns_limit_h_min -9
_diffrn_reflns_limit_k_max 24
_diffrn_reflns_limit_k_min -27
_diffrn_reflns_limit_l_max 21
_diffrn_reflns_limit_l_min -21
_diffrn_reflns_number 33635
_diffrn_reflns_point_group_measured_fraction_full 0.954
_diffrn_reflns_point_group_measured_fraction_max 0.945
_diffrn_reflns_theta_full 25.242
_diffrn_reflns_theta_max 26.368
_diffrn_reflns_theta_min 2.344
_exptl_absorpt_coefficient_mu 0.845
_exptl_absorpt_correction_T_max 0.745
_exptl_absorpt_correction_T_min 0.577
_exptl_absorpt_correction_type multi-scan
_exptl_absorpt_process_details SADABS
_exptl_crystal_colour colourless
_exptl_crystal_density_diffrn 1.212
_exptl_crystal_description prismatic
_exptl_crystal_F_000 1184
_exptl_crystal_size_max 0.360
_exptl_crystal_size_mid 0.200
_exptl_crystal_size_min 0.180
_refine_diff_density_max 0.389
_refine_diff_density_min -0.656
_refine_diff_density_rms 0.084
_refine_ls_abs_structure_details
;
 Flack x determined using 2276 quotients [(I+)-(I-)]/[(I+)+(I-)]
 (Parsons and Flack (2004), Acta Cryst. A60, s61).
;
_refine_ls_abs_structure_Flack 0.031(16)
_refine_ls_extinction_method none
_refine_ls_goodness_of_fit_ref 0.862
_refine_ls_hydrogen_treatment constr
_refine_ls_matrix_type full
_refine_ls_number_parameters 652
_refine_ls_number_reflns 11609
_refine_ls_number_restraints 596
_refine_ls_restrained_S_all 0.850
_refine_ls_R_factor_all 0.1380
_refine_ls_R_factor_gt 0.0612
_refine_ls_shift/su_max 0.000
_refine_ls_shift/su_mean 0.000
_refine_ls_structure_factor_coef Fsqd
_refine_ls_weighting_details 'w=1/[\s^2^(Fo^2^)+(0.1133P)^2^] where P=(Fo^2^+2Fc^2^)/3'
_refine_ls_weighting_scheme calc
_refine_ls_wR_factor_gt 0.1387
_refine_ls_wR_factor_ref 0.1849
_reflns_Friedel_coverage 0.843
_reflns_Friedel_fraction_full 0.906
_reflns_Friedel_fraction_max 0.888
_reflns_number_gt 6756
_reflns_number_total 11609
_reflns_threshold_expression 'I > 2\s(I)'
_cod_data_source_file c9cc04716f2.cif
_cod_data_source_block 5
_cod_database_code 7123760
_shelx_space_group_comment
;
The symmetry employed for this shelxl refinement is uniquely defined
by the following loop, which should always be used as a source of
symmetry information in preference to the above space-group names.
They are only intended as comments.
;
_shelx_estimated_absorpt_t_min 0.751
_shelx_estimated_absorpt_t_max 0.863
_shelxl_version_number 2013-4

loop_
_space_group_symop_operation_xyz
'x, y, z'
'-x, y+1/2, -z'

loop_
_atom_site_label
_atom_site_type_symbol
_atom_site_fract_x
_atom_site_fract_y
_atom_site_fract_z
_atom_site_U_iso_or_equiv
_atom_site_adp_type
_atom_site_occupancy
_atom_site_site_symmetry_order
_atom_site_calc_flag
_atom_site_refinement_flags_posn
_atom_site_refinement_flags_adp
_atom_site_refinement_flags_occupancy
_atom_site_disorder_assembly
_atom_site_disorder_group
Zn1 Zn 0.48015(16) 0.40528(4) 0.59199(8) 0.0213(4) Uani 1 1 d . U . . .
N1 N 0.3188(12) 0.4454(4) 0.6702(6) 0.019(2) Uani 1 1 d . U . . .
N2 N 0.4026(12) 0.4762(5) 0.7294(5) 0.021(2) Uani 1 1 d . U . . .
N3 N 0.6289(12) 0.3768(5) 0.6912(6) 0.022(2) Uani 1 1 d . U . . .
N4 N 0.6611(12) 0.4217(5) 0.7457(6) 0.019(2) Uani 1 1 d . U . . .
N5 N 0.5994(12) 0.4852(4) 0.5902(5) 0.019(2) Uani 1 1 d . U . . .
O1 O 0.7390(12) 0.5579(4) 0.6657(5) 0.035(2) Uani 1 1 d . U . . .
C1 C 0.2935(16) 0.4950(6) 0.7820(7) 0.029(3) Uani 1 1 d . U . . .
C2 C 0.1370(17) 0.4772(6) 0.7539(8) 0.038(3) Uani 1 1 d . U . . .
H2 H 0.0364 0.4844 0.7770 0.045 Uiso 1 1 calc R U . . .
C3 C 0.1533(15) 0.4460(6) 0.6839(8) 0.027(3) Uani 1 1 d . U . . .
C4 C 0.3537(19) 0.5266(7) 0.8549(8) 0.041(4) Uani 1 1 d . U . . .
H4A H 0.3843 0.4966 0.8936 0.061 Uiso 1 1 calc R U . . .
H4B H 0.2653 0.5521 0.8722 0.061 Uiso 1 1 calc R U . . .
H4C H 0.4503 0.5514 0.8457 0.061 Uiso 1 1 calc R U . . .
C5 C 0.0288(15) 0.4178(7) 0.6300(8) 0.039(4) Uani 1 1 d . U . . .
H5A H -0.0572 0.4472 0.6151 0.059 Uiso 1 1 calc R U . . .
H5B H -0.0214 0.3834 0.6541 0.059 Uiso 1 1 calc R U . . .
H5C H 0.0829 0.4043 0.5853 0.059 Uiso 1 1 calc R U . . .
C6 C 0.7455(15) 0.3993(6) 0.8094(7) 0.023(3) Uani 1 1 d . U . . .
C7 C 0.7740(17) 0.3380(6) 0.7945(8) 0.029(3) Uani 1 1 d . U . . .
H7 H 0.8319 0.3102 0.8270 0.035 Uiso 1 1 calc R U . . .
C8 C 0.6993(16) 0.3258(6) 0.7213(8) 0.024(3) Uani 1 1 d . U . . .
C9 C 0.7854(17) 0.4372(6) 0.8793(7) 0.033(3) Uani 1 1 d . U . . .
H9A H 0.7676 0.4796 0.8670 0.050 Uiso 1 1 calc R U . . .
H9B H 0.9012 0.4309 0.8970 0.050 Uiso 1 1 calc R U . . .
H9C H 0.7132 0.4253 0.9189 0.050 Uiso 1 1 calc R U . . .
C10 C 0.6956(17) 0.2673(6) 0.6769(8) 0.033(3) Uani 1 1 d . U . . .
H10A H 0.6016 0.2677 0.6394 0.050 Uiso 1 1 calc R U . . .
H10B H 0.6841 0.2334 0.7114 0.050 Uiso 1 1 calc R U . . .
H10C H 0.7987 0.2630 0.6514 0.050 Uiso 1 1 calc R U . . .
C11 C 0.5858(14) 0.4824(5) 0.7314(7) 0.018(2) Uani 1 1 d . U . . .
H11 H 0.6212 0.5090 0.7748 0.022 Uiso 1 1 calc R U . . .
C12 C 0.6486(15) 0.5122(6) 0.6561(7) 0.020(2) Uani 1 1 d . U . . .
C13 C 0.6541(15) 0.5189(6) 0.5222(6) 0.025(3) Uani 1 1 d . U . . .
H13A H 0.7734 0.5114 0.5172 0.030 Uiso 1 1 calc R U . . .
H13B H 0.6397 0.5625 0.5305 0.030 Uiso 1 1 calc R U . . .
C14 C 0.5578(12) 0.5011(5) 0.4479(5) 0.027(2) Uani 1 1 d . U . . .
H14 H 0.5806 0.4575 0.4398 0.032 Uiso 1 1 calc R U . . .
C15 C 0.6309(13) 0.5359(5) 0.3800(5) 0.032(2) Uani 1 1 d . U . . .
H15A H 0.7101 0.5091 0.3561 0.039 Uiso 1 1 calc R U . . .
H15B H 0.6938 0.5710 0.4004 0.039 Uiso 1 1 calc R U . . .
C16 C 0.4983(14) 0.5586(6) 0.3168(6) 0.044(3) Uani 1 1 d . U . . .
H16A H 0.5171 0.6018 0.3071 0.053 Uiso 1 1 calc R U . . .
H16B H 0.5133 0.5365 0.2693 0.053 Uiso 1 1 calc R U . . .
C17 C 0.3185(14) 0.5496(5) 0.3398(7) 0.041(3) Uani 1 1 d . U . . .
H17 H 0.2313 0.5641 0.3017 0.049 Uiso 1 1 calc R U . . .
C18 C 0.2937(13) 0.4854(6) 0.3670(6) 0.038(3) Uani 1 1 d . U . . .
H18A H 0.3642 0.4553 0.3436 0.045 Uiso 1 1 calc R U . . .
H18B H 0.1767 0.4723 0.3653 0.045 Uiso 1 1 calc R U . . .
C19 C 0.3634(13) 0.5080(5) 0.4466(6) 0.032(2) Uani 1 1 d . U . . .
H19 H 0.3110 0.4893 0.4903 0.039 Uiso 1 1 calc R U . . .
C20 C 0.2963(14) 0.5724(6) 0.4238(6) 0.037(2) Uani 1 1 d . U . . .
C21 C 0.3895(16) 0.6304(5) 0.4533(7) 0.042(3) Uani 1 1 d . U . . .
H21A H 0.5040 0.6293 0.4386 0.063 Uiso 1 1 calc R U . . .
H21B H 0.3888 0.6322 0.5083 0.063 Uiso 1 1 calc R U . . .
H21C H 0.3339 0.6660 0.4313 0.063 Uiso 1 1 calc R U . . .
C22 C 0.1093(14) 0.5777(7) 0.4391(7) 0.051(3) Uani 1 1 d . U . . .
H22A H 0.0592 0.6104 0.4086 0.077 Uiso 1 1 calc R U . . .
H22B H 0.0982 0.5863 0.4926 0.077 Uiso 1 1 calc R U . . .
H22C H 0.0531 0.5399 0.4257 0.077 Uiso 1 1 calc R U . . .
C23 C 0.4068(17) 0.3452(6) 0.5129(8) 0.031(3) Uani 1 1 d . U . . .
H23A H 0.3942 0.3058 0.5364 0.047 Uiso 1 1 calc R U . . .
H23B H 0.4897 0.3427 0.4752 0.047 Uiso 1 1 calc R U . . .
H23C H 0.3006 0.3578 0.4884 0.047 Uiso 1 1 calc R U . . .
Zn2 Zn 1.01454(16) 0.74000(4) 0.90953(8) 0.0217(4) Uani 1 1 d . U . . .
N6 N 0.8666(11) 0.7665(5) 0.8082(6) 0.019(2) Uani 1 1 d . U . . .
N7 N 0.8308(12) 0.7199(4) 0.7578(6) 0.019(2) Uani 1 1 d . U . . .
N8 N 1.1696(12) 0.6946(5) 0.8357(6) 0.023(2) Uani 1 1 d . U . . .
N9 N 1.0828(12) 0.6617(4) 0.7772(6) 0.020(2) Uani 1 1 d . U . . .
N10 N 0.8789(12) 0.6633(5) 0.9162(6) 0.022(2) Uani 1 1 d . U . . .
O2 O 0.7479(11) 0.5869(4) 0.8457(5) 0.029(2) Uani 1 1 d . U . . .
C31 C 0.7501(15) 0.7417(7) 0.6915(7) 0.025(2) Uani 1 1 d . U . . .
C32 C 0.7287(15) 0.8022(6) 0.7013(8) 0.025(3) Uani 1 1 d . U . . .
H32 H 0.6752 0.8292 0.6663 0.030 Uiso 1 1 calc R U . . .
C33 C 0.8024(16) 0.8169(5) 0.7744(8) 0.023(3) Uani 1 1 d . U . . .
C34 C 0.6996(16) 0.7018(6) 0.6235(7) 0.029(3) Uani 1 1 d . U . . .
H34A H 0.7990 0.6871 0.6007 0.044 Uiso 1 1 calc R U . . .
H34B H 0.6325 0.7252 0.5862 0.044 Uiso 1 1 calc R U . . .
H34C H 0.6350 0.6677 0.6401 0.044 Uiso 1 1 calc R U . . .
C35 C 0.8225(17) 0.8767(6) 0.8133(8) 0.032(3) Uani 1 1 d . U . . .
H35A H 0.8850 0.8714 0.8619 0.047 Uiso 1 1 calc R U . . .
H35B H 0.7133 0.8934 0.8216 0.047 Uiso 1 1 calc R U . . .
H35C H 0.8824 0.9042 0.7817 0.047 Uiso 1 1 calc R U . . .
C36 C 1.1903(14) 0.6411(5) 0.7254(7) 0.023(3) Uani 1 1 d . U . . .
C37 C 1.3495(15) 0.6585(6) 0.7521(7) 0.029(3) Uani 1 1 d . U . . .
H37 H 1.4503 0.6498 0.7299 0.035 Uiso 1 1 calc R U . . .
C38 C 1.3295(15) 0.6919(6) 0.8191(8) 0.025(3) Uani 1 1 d . U . . .
C39 C 1.1330(17) 0.6088(6) 0.6532(8) 0.034(3) Uani 1 1 d . U . . .
H39A H 1.0413 0.5819 0.6631 0.051 Uiso 1 1 calc R U . . .
H39B H 1.2248 0.5855 0.6349 0.051 Uiso 1 1 calc R U . . .
H39C H 1.0958 0.6384 0.6149 0.051 Uiso 1 1 calc R U . . .
C40 C 1.4625(14) 0.7206(6) 0.8725(8) 0.030(3) Uani 1 1 d . U . . .
H40A H 1.5361 0.7452 0.8433 0.045 Uiso 1 1 calc R U . . .
H40B H 1.5269 0.6891 0.8992 0.045 Uiso 1 1 calc R U . . .
H40C H 1.4098 0.7461 0.9090 0.045 Uiso 1 1 calc R U . . .
C41 C 0.8998(14) 0.6596(6) 0.7770(7) 0.020(2) Uani 1 1 d . U . . .
H41 H 0.8603 0.6317 0.7356 0.024 Uiso 1 1 calc R U . . .
C42 C 0.8361(15) 0.6342(6) 0.8519(7) 0.019(2) Uani 1 1 d . U . . .
C43 C 0.8263(15) 0.6380(6) 0.9883(7) 0.026(3) Uani 1 1 d . U . . .
H43A H 0.7078 0.6270 0.9820 0.032 Uiso 1 1 calc R U . . .
H43B H 0.8383 0.6693 1.0279 0.032 Uiso 1 1 calc R U . . .
C44 C 0.9279(14) 0.5818(5) 1.0149(6) 0.035(2) Uani 1 1 d . U . . .
H44 H 0.9061 0.5507 0.9749 0.042 Uiso 1 1 calc R U . . .
C45 C 0.8528(15) 0.5557(6) 1.0888(7) 0.053(3) Uani 1 1 d . U . . .
H45A H 0.7759 0.5226 1.0742 0.064 Uiso 1 1 calc R U . . .
H45B H 0.7882 0.5876 1.1122 0.064 Uiso 1 1 calc R U . . .
C46 C 0.9905(16) 0.5313(7) 1.1499(8) 0.059(4) Uani 1 1 d . U . . .
H46A H 0.9716 0.5492 1.1997 0.071 Uiso 1 1 calc R U . . .
H46B H 0.9791 0.4872 1.1545 0.071 Uiso 1 1 calc R U . . .
C47 C 1.1651(14) 0.5461(5) 1.1292(6) 0.037(2) Uani 1 1 d . U . . .
H47 H 1.2533 0.5321 1.1671 0.045 Uiso 1 1 calc R U . . .
C48 C 1.194(2) 0.5266(7) 1.0468(7) 0.063(4) Uani 1 1 d . U . . .
H48A H 1.1279 0.4913 1.0290 0.076 Uiso 1 1 calc R U . . .
H48B H 1.3112 0.5225 1.0357 0.076 Uiso 1 1 calc R U . . .
C49 C 1.1139(14) 0.5887(5) 1.0239(6) 0.036(2) Uani 1 1 d . U . . .
H49 H 1.1631 0.6081 0.9797 0.044 Uiso 1 1 calc R U . . .
C50 C 1.1877(14) 0.6124(6) 1.1029(6) 0.037(2) Uani 1 1 d . U . . .
C51 C 1.3680(18) 0.6313(8) 1.1015(9) 0.084(5) Uani 1 1 d . U . . .
H51A H 1.4171 0.6339 1.1533 0.126 Uiso 1 1 calc R U . . .
H51B H 1.3745 0.6706 1.0771 0.126 Uiso 1 1 calc R U . . .
H51C H 1.4286 0.6017 1.0733 0.126 Uiso 1 1 calc R U . . .
C52 C 1.0916(18) 0.6606(6) 1.1454(7) 0.060(4) Uani 1 1 d . U . . .
H52A H 0.9738 0.6503 1.1430 0.091 Uiso 1 1 calc R U . . .
H52B H 1.1059 0.6999 1.1218 0.091 Uiso 1 1 calc R U . . .
H52C H 1.1342 0.6622 1.1982 0.091 Uiso 1 1 calc R U . . .
C53 C 1.0942(18) 0.7998(6) 0.9863(8) 0.035(4) Uani 1 1 d . U . . .
H53A H 1.1526 0.8322 0.9617 0.053 Uiso 1 1 calc R U . . .
H53B H 1.1698 0.7803 1.0240 0.053 Uiso 1 1 calc R U . . .
H53C H 0.9997 0.8165 1.0110 0.053 Uiso 1 1 calc R U . . .
C61 C 0.378(2) 0.3624(8) 0.9788(10) 0.073(5) Uani 1 1 d . U . . .
H61A H 0.4527 0.3930 0.9610 0.109 Uiso 1 1 calc R U . . .
H61B H 0.4162 0.3496 1.0297 0.109 Uiso 1 1 calc R U . . .
H61C H 0.2660 0.3791 0.9799 0.109 Uiso 1 1 calc R U . . .
C62 C 0.375(2) 0.3100(8) 0.9272(10) 0.069(5) Uani 1 1 d . U . . .
H62A H 0.3128 0.2774 0.9504 0.083 Uiso 1 1 calc R U . . .
H62B H 0.4902 0.2959 0.9240 0.083 Uiso 1 1 calc R U . . .
C63 C 0.3013(17) 0.3194(8) 0.8478(9) 0.055(4) Uani 1 1 d . U . . .
H63A H 0.3640 0.3516 0.8239 0.066 Uiso 1 1 calc R U . . .
H63B H 0.1860 0.3336 0.8505 0.066 Uiso 1 1 calc R U . . .
C64 C 0.300(2) 0.2636(7) 0.7969(10) 0.064(4) Uani 1 1 d . U . . .
H64A H 0.4161 0.2513 0.7906 0.077 Uiso 1 1 calc R U . . .
H64B H 0.2453 0.2303 0.8225 0.077 Uiso 1 1 calc R U . . .
C65 C 0.2149(18) 0.2724(8) 0.7205(9) 0.065(4) Uani 1 1 d . U . . .
H65A H 0.2735 0.3042 0.6938 0.078 Uiso 1 1 calc R U . . .
H65B H 0.1009 0.2867 0.7268 0.078 Uiso 1 1 calc R U . . .
C66 C 0.206(2) 0.2128(7) 0.6688(10) 0.076(5) Uani 1 1 d . U . . .
H66A H 0.1634 0.2233 0.6176 0.115 Uiso 1 1 calc R U . . .
H66B H 0.1324 0.1834 0.6903 0.115 Uiso 1 1 calc R U . . .
H66C H 0.3171 0.1956 0.6670 0.115 Uiso 1 1 calc R U . . .
C71 C 0.909(2) 0.2789(8) 0.4787(9) 0.065(5) Uiso 1 1 d D . . . .
H71A H 0.9159 0.2371 0.4956 0.097 Uiso 0.5 1 calc R U P A 1
H71B H 0.8380 0.3016 0.5111 0.097 Uiso 0.5 1 calc R U P A 1
H71C H 1.0202 0.2966 0.4817 0.097 Uiso 0.5 1 calc R U P A 1
H71D H 0.9659 0.2898 0.5272 0.097 Uiso 0.5 1 calc R U P B 2
H71E H 0.9741 0.2486 0.4537 0.097 Uiso 0.5 1 calc R U P B 2
H71F H 0.7996 0.2627 0.4873 0.097 Uiso 0.5 1 calc R U P B 2
C76 C 0.652(2) 0.4078(8) 0.1661(9) 0.075(5) Uiso 1 1 d D . . . .
H76A H 0.6269 0.4497 0.1529 0.113 Uiso 0.5 1 calc R U P C 1
H76B H 0.5532 0.3832 0.1549 0.113 Uiso 0.5 1 calc R U P C 1
H76C H 0.7420 0.3934 0.1366 0.113 Uiso 0.5 1 calc R U P C 1
H76D H 0.6063 0.3894 0.1192 0.113 Uiso 0.5 1 calc R U P D 2
H76E H 0.7524 0.4302 0.1562 0.113 Uiso 0.5 1 calc R U P D 2
H76F H 0.5701 0.4353 0.1854 0.113 Uiso 0.5 1 calc R U P D 2
C72 C 0.837(3) 0.2813(10) 0.3971(11) 0.039(6) Uiso 0.5 1 d D . P E 1
H72A H 0.7273 0.2613 0.3951 0.047 Uiso 0.5 1 calc R U P E 1
H72B H 0.9089 0.2572 0.3659 0.047 Uiso 0.5 1 calc R U P E 1
C73 C 0.813(4) 0.3434(12) 0.3597(13) 0.039(8) Uiso 0.5 1 d D . P E 1
H73A H 0.7369 0.3675 0.3889 0.047 Uiso 0.5 1 calc R U P E 1
H73B H 0.9214 0.3644 0.3620 0.047 Uiso 0.5 1 calc R U P E 1
C74 C 0.746(3) 0.3405(10) 0.2783(12) 0.038(6) Uiso 0.5 1 d D . P E 1
H74A H 0.6458 0.3150 0.2744 0.045 Uiso 0.5 1 calc R U P E 1
H74B H 0.8295 0.3221 0.2471 0.045 Uiso 0.5 1 calc R U P E 1
C75 C 0.703(3) 0.4036(11) 0.2483(12) 0.055(7) Uiso 0.5 1 d D . P E 1
H75A H 0.6118 0.4197 0.2771 0.066 Uiso 0.5 1 calc R U P E 1
H75B H 0.8001 0.4298 0.2588 0.066 Uiso 0.5 1 calc R U P E 1
C74A C 0.764(4) 0.3732(14) 0.3009(15) 0.046(8) Uiso 0.5 1 d D . P E 2
H74C H 0.6859 0.3998 0.3256 0.056 Uiso 0.5 1 calc R U P E 2
H74D H 0.8677 0.3961 0.2965 0.056 Uiso 0.5 1 calc R U P E 2
C72A C 0.891(5) 0.3349(14) 0.4286(17) 0.070(10) Uiso 0.5 1 d D . P E 2
H72C H 0.8271 0.3659 0.4543 0.084 Uiso 0.5 1 calc R U P E 2
H72D H 1.0014 0.3515 0.4203 0.084 Uiso 0.5 1 calc R U P E 2
C75A C 0.693(5) 0.3600(15) 0.2232(16) 0.076(11) Uiso 0.5 1 d D . P E 2
H75C H 0.7708 0.3322 0.2003 0.091 Uiso 0.5 1 calc R U P E 2
H75D H 0.5897 0.3370 0.2290 0.091 Uiso 0.5 1 calc R U P E 2
C73A C 0.802(6) 0.3197(18) 0.3530(19) 0.085(15) Uiso 0.5 1 d D . P E 2
H73C H 0.6970 0.2993 0.3624 0.102 Uiso 0.5 1 calc R U P E 2
H73D H 0.8713 0.2908 0.3265 0.102 Uiso 0.5 1 calc R U P E 2

loop_
_atom_site_aniso_label
_atom_site_aniso_U_11
_atom_site_aniso_U_22
_atom_site_aniso_U_33
_atom_site_aniso_U_23
_atom_site_aniso_U_13
_atom_site_aniso_U_12
Zn1 0.0170(8) 0.0213(9) 0.0252(8) -0.0024(7) -0.0021(7) -0.0011(7)
N1 0.015(4) 0.020(5) 0.023(4) -0.003(4) -0.001(3) 0.002(3)
N2 0.017(4) 0.023(5) 0.022(4) 0.000(4) 0.003(3) -0.001(3)
N3 0.022(5) 0.022(4) 0.022(4) -0.002(3) -0.001(4) -0.001(4)
N4 0.015(5) 0.024(4) 0.020(4) -0.002(3) 0.000(3) -0.001(3)
N5 0.016(4) 0.024(4) 0.017(4) 0.005(3) -0.001(3) 0.002(3)
O1 0.044(5) 0.032(5) 0.027(5) -0.002(4) -0.002(4) -0.016(4)
C1 0.032(5) 0.025(6) 0.032(5) -0.003(5) 0.017(4) -0.001(4)
C2 0.031(5) 0.037(7) 0.047(6) -0.006(5) 0.015(5) -0.005(5)
C3 0.016(5) 0.028(7) 0.036(6) 0.002(5) 0.003(4) 0.000(4)
C4 0.045(8) 0.041(8) 0.039(6) -0.012(6) 0.020(5) 0.003(6)
C5 0.019(6) 0.036(9) 0.060(8) -0.005(7) -0.008(5) 0.001(6)
C6 0.021(6) 0.027(6) 0.021(5) 0.002(4) -0.002(4) 0.002(4)
C7 0.032(7) 0.027(6) 0.028(6) 0.005(4) -0.004(5) 0.002(5)
C8 0.022(6) 0.023(5) 0.028(5) -0.001(4) 0.003(5) 0.002(4)
C9 0.034(7) 0.037(7) 0.027(6) -0.001(5) -0.008(5) -0.004(6)
C10 0.034(7) 0.024(6) 0.041(7) -0.009(5) -0.004(6) 0.009(5)
C11 0.017(4) 0.022(5) 0.014(5) 0.001(4) -0.002(4) -0.001(3)
C12 0.017(5) 0.019(5) 0.025(5) -0.003(4) -0.002(4) 0.003(4)
C13 0.025(5) 0.033(6) 0.017(4) 0.002(4) 0.002(4) -0.005(5)
C14 0.024(4) 0.031(6) 0.025(4) -0.005(4) 0.001(3) -0.001(4)
C15 0.031(5) 0.047(7) 0.019(5) 0.007(4) 0.006(4) 0.002(4)
C16 0.038(5) 0.057(8) 0.036(6) 0.007(5) -0.001(4) 0.001(5)
C17 0.038(6) 0.050(6) 0.035(5) -0.004(5) -0.003(4) 0.001(4)
C18 0.024(5) 0.047(6) 0.042(6) -0.007(5) 0.001(5) -0.003(4)
C19 0.024(5) 0.038(5) 0.034(5) 0.000(4) 0.001(4) -0.001(4)
C20 0.038(5) 0.039(5) 0.031(5) 0.000(4) -0.004(4) 0.006(4)
C21 0.053(7) 0.036(6) 0.036(7) 0.004(5) -0.006(6) 0.005(5)
C22 0.035(5) 0.073(9) 0.046(7) 0.000(6) -0.003(5) 0.018(5)
C23 0.030(7) 0.032(7) 0.033(7) -0.002(6) 0.003(6) -0.007(6)
Zn2 0.0183(8) 0.0219(9) 0.0245(8) -0.0021(7) -0.0016(7) -0.0019(7)
N6 0.010(4) 0.017(4) 0.029(5) 0.000(3) -0.003(4) -0.001(3)
N7 0.016(5) 0.015(4) 0.025(4) -0.001(3) -0.003(4) -0.002(3)
N8 0.017(4) 0.020(5) 0.033(5) 0.000(4) 0.001(3) -0.001(3)
N9 0.016(4) 0.016(5) 0.028(5) -0.003(4) 0.004(3) -0.001(3)
N10 0.018(4) 0.026(5) 0.023(4) 0.000(3) -0.001(3) 0.000(4)
O2 0.037(5) 0.025(4) 0.025(4) 0.003(4) -0.007(4) -0.014(4)
C31 0.020(6) 0.029(5) 0.026(5) 0.005(4) 0.001(4) -0.002(5)
C32 0.018(6) 0.028(5) 0.029(5) 0.011(4) 0.001(4) 0.000(4)
C33 0.017(6) 0.016(5) 0.037(6) 0.008(4) 0.000(5) 0.001(4)
C34 0.032(7) 0.034(7) 0.021(6) 0.006(5) -0.005(5) -0.005(6)
C35 0.033(7) 0.023(6) 0.039(7) 0.000(5) 0.004(6) 0.005(5)
C36 0.021(5) 0.018(6) 0.031(5) 0.003(4) 0.002(4) 0.006(4)
C37 0.022(5) 0.027(6) 0.040(6) -0.003(5) 0.007(4) 0.006(4)
C38 0.013(4) 0.022(6) 0.041(6) -0.002(5) 0.002(4) 0.000(4)
C39 0.033(7) 0.032(7) 0.038(6) -0.004(5) 0.007(5) 0.006(5)
C40 0.014(5) 0.031(8) 0.047(7) -0.002(6) 0.006(5) -0.002(5)
C41 0.015(4) 0.019(5) 0.025(5) 0.000(4) 0.001(4) 0.000(3)
C42 0.016(5) 0.018(5) 0.022(5) 0.002(4) -0.004(4) 0.002(4)
C43 0.023(5) 0.032(6) 0.024(5) 0.007(4) 0.000(4) -0.002(4)
C44 0.052(5) 0.020(5) 0.031(5) 0.001(4) -0.019(4) 0.002(4)
C45 0.038(6) 0.060(8) 0.059(7) 0.035(6) -0.020(5) -0.016(5)
C46 0.053(6) 0.062(8) 0.061(7) 0.027(6) -0.013(5) 0.003(5)
C47 0.045(6) 0.045(6) 0.020(5) 0.003(4) -0.012(4) 0.014(4)
C48 0.092(10) 0.067(8) 0.028(6) -0.005(5) -0.020(6) 0.048(7)
C49 0.037(5) 0.046(6) 0.026(5) 0.003(4) -0.003(4) 0.021(4)
C50 0.035(5) 0.050(6) 0.025(5) 0.004(5) -0.007(4) 0.008(4)
C51 0.056(7) 0.112(12) 0.081(10) 0.045(9) -0.019(6) -0.013(7)
C52 0.070(8) 0.057(8) 0.051(7) -0.018(6) -0.028(6) 0.012(6)
C53 0.037(8) 0.031(7) 0.037(7) -0.010(6) -0.002(6) -0.005(6)
C61 0.050(9) 0.077(10) 0.093(11) 0.002(8) 0.020(8) -0.004(8)
C62 0.050(9) 0.072(9) 0.088(9) 0.015(7) 0.016(6) -0.003(7)
C63 0.018(6) 0.065(9) 0.084(8) 0.023(6) 0.024(5) 0.002(6)
C64 0.043(8) 0.055(8) 0.095(8) 0.021(6) 0.021(6) -0.001(6)
C65 0.039(7) 0.066(9) 0.093(9) 0.011(7) 0.022(6) 0.015(6)
C66 0.058(10) 0.059(9) 0.113(12) 0.000(8) 0.013(8) 0.000(7)

loop_
_atom_type_symbol
_atom_type_description
_atom_type_scat_dispersion_real
_atom_type_scat_dispersion_imag
_atom_type_scat_source
C C 0.0033 0.0016 'International Tables Vol C Tables 4.2.6.8 and 6.1.1.4'
H H 0.0000 0.0000 'International Tables Vol C Tables 4.2.6.8 and 6.1.1.4'
N N 0.0061 0.0033 'International Tables Vol C Tables 4.2.6.8 and 6.1.1.4'
Zn Zn 0.2839 1.4301 'International Tables Vol C Tables 4.2.6.8 and 6.1.1.4'
O O 0.0106 0.0060 'International Tables Vol C Tables 4.2.6.8 and 6.1.1.4'

loop_
_geom_angle_atom_site_label_1
_geom_angle_atom_site_label_2
_geom_angle_atom_site_label_3
_geom_angle
C23 Zn1 N5 134.1(5)
C23 Zn1 N1 124.3(5)
N5 Zn1 N1 87.4(4)
C23 Zn1 N3 120.0(5)
N5 Zn1 N3 91.6(4)
N1 Zn1 N3 85.7(4)
C3 N1 N2 107.1(10)
C3 N1 Zn1 138.9(9)
N2 N1 Zn1 113.8(7)
C1 N2 N1 110.8(10)
C1 N2 C11 129.2(10)
N1 N2 C11 120.0(9)
C8 N3 N4 105.5(9)
C8 N3 Zn1 139.4(9)
N4 N3 Zn1 115.0(7)
C6 N4 N3 111.7(10)
C6 N4 C11 129.9(11)
N3 N4 C11 118.0(9)
C12 N5 C13 112.7(10)
C12 N5 Zn1 119.4(8)
C13 N5 Zn1 127.8(8)
N2 C1 C2 106.1(11)
N2 C1 C4 121.7(12)
C2 C1 C4 132.2(11)
C1 C2 C3 108.5(11)
N1 C3 C2 107.6(11)
N1 C3 C5 120.7(11)
C2 C3 C5 131.8(11)
N4 C6 C7 106.0(12)
N4 C6 C9 122.7(12)
C7 C6 C9 131.3(12)
C8 C7 C6 106.8(13)
N3 C8 C7 109.9(11)
N3 C8 C10 121.0(12)
C7 C8 C10 129.0(13)
N2 C11 N4 108.3(9)
N2 C11 C12 112.8(9)
N4 C11 C12 111.5(9)
O1 C12 N5 127.9(12)
O1 C12 C11 115.6(11)
N5 C12 C11 116.5(10)
N5 C13 C14 113.4(9)
C13 C14 C19 115.9(8)
C13 C14 C15 109.4(8)
C19 C14 C15 111.3(8)
C14 C15 C16 115.3(9)
C17 C16 C15 112.1(9)
C18 C17 C16 110.5(10)
C18 C17 C20 88.7(9)
C16 C17 C20 111.7(9)
C17 C18 C19 86.4(9)
C14 C19 C18 106.4(8)
C14 C19 C20 114.8(9)
C18 C19 C20 87.8(8)
C21 C20 C22 109.3(10)
C21 C20 C19 120.9(9)
C22 C20 C19 110.3(10)
C21 C20 C17 119.5(10)
C22 C20 C17 110.8(9)
C19 C20 C17 83.8(8)
C53 Zn2 N10 132.5(5)
C53 Zn2 N8 124.3(5)
N10 Zn2 N8 88.7(4)
C53 Zn2 N6 121.6(5)
N10 Zn2 N6 90.3(4)
N8 Zn2 N6 86.3(4)
C33 N6 N7 105.8(9)
C33 N6 Zn2 139.7(9)
N7 N6 Zn2 114.3(7)
C31 N7 N6 110.6(10)
C31 N7 C41 131.0(11)
N6 N7 C41 117.9(9)
C38 N8 N9 104.8(10)
C38 N8 Zn2 140.2(9)
N9 N8 Zn2 114.3(7)
C36 N9 N8 110.7(9)
C36 N9 C41 131.1(10)
N8 N9 C41 117.8(9)
C42 N10 C43 118.7(10)
C42 N10 Zn2 117.8(8)
C43 N10 Zn2 123.5(8)
C32 C31 N7 106.9(12)
C32 C31 C34 129.7(13)
N7 C31 C34 123.3(12)
C31 C32 C33 106.9(12)
N6 C33 C32 109.8(11)
N6 C33 C35 120.0(12)
C32 C33 C35 130.2(12)
N9 C36 C37 106.7(10)
N9 C36 C39 123.2(11)
C37 C36 C39 130.0(11)
C36 C37 C38 106.1(10)
N8 C38 C37 111.6(11)
N8 C38 C40 119.6(12)
C37 C38 C40 128.7(10)
N7 C41 N9 109.4(9)
N7 C41 C42 112.5(9)
N9 C41 C42 113.2(10)
O2 C42 N10 125.9(11)
O2 C42 C41 116.1(11)
N10 C42 C41 118.0(10)
N10 C43 C44 113.0(9)
C49 C44 C43 117.0(9)
C49 C44 C45 112.3(8)
C43 C44 C45 108.8(10)
C44 C45 C46 113.4(10)
C47 C46 C45 112.3(10)
C46 C47 C48 111.2(11)
C46 C47 C50 114.0(10)
C48 C47 C50 87.4(9)
C47 C48 C49 85.1(9)
C44 C49 C50 116.5(9)
C44 C49 C48 109.1(11)
C50 C49 C48 86.4(9)
C51 C50 C52 109.1(12)
C51 C50 C47 113.4(11)
C52 C50 C47 115.9(10)
C51 C50 C49 112.8(11)
C52 C50 C49 119.3(9)
C47 C50 C49 84.6(9)
C61 C62 C63 117.3(16)
C62 C63 C64 115.2(15)
C65 C64 C63 114.3(14)
C64 C65 C66 114.2(13)
C71 C72 C73 117.9(18)
C74 C73 C72 114(2)
C73 C74 C75 111(2)
C76 C75 C74 116(2)
C75A C74A C73A 117(3)
C73A C72A C71 111(2)
C76 C75A C74A 123(3)
C72A C73A C74A 115(3)

loop_
_geom_bond_atom_site_label_1
_geom_bond_atom_site_label_2
_geom_bond_distance
Zn1 C23 1.962(13)
Zn1 N5 1.986(10)
Zn1 N1 2.117(9)
Zn1 N3 2.122(10)
N1 C3 1.350(14)
N1 N2 1.368(13)
N2 C1 1.363(14)
N2 C11 1.459(14)
N3 C8 1.339(16)
N3 N4 1.376(13)
N4 C6 1.350(15)
N4 C11 1.468(15)
N5 C12 1.325(15)
N5 C13 1.483(13)
O1 C12 1.235(14)
C1 C2 1.362(18)
C1 C4 1.496(18)
C2 C3 1.408(17)
C3 C5 1.455(18)
C6 C7 1.385(18)
C6 C9 1.488(17)
C7 C8 1.397(19)
C8 C10 1.492(16)
C11 C12 1.572(16)
C13 C14 1.512(14)
C14 C19 1.548(13)
C14 C15 1.549(13)
C15 C16 1.555(15)
C16 C17 1.520(15)
C17 C18 1.496(16)
C17 C20 1.565(15)
C18 C19 1.540(15)
C19 C20 1.547(15)
C20 C21 1.538(16)
C20 C22 1.528(15)
Zn2 C53 1.945(13)
Zn2 N10 1.998(10)
Zn2 N8 2.086(10)
Zn2 N6 2.136(10)
N6 C33 1.333(15)
N6 N7 1.361(13)
N7 C31 1.370(15)
N7 C41 1.457(15)
N8 C38 1.321(15)
N8 N9 1.391(14)
N9 C36 1.357(14)
N9 C41 1.453(14)
N10 C42 1.313(14)
N10 C43 1.457(13)
O2 C42 1.248(14)
C31 C32 1.343(18)
C31 C34 1.504(17)
C32 C33 1.403(19)
C33 C35 1.475(17)
C36 C37 1.371(16)
C36 C39 1.488(17)
C37 C38 1.393(16)
C38 C40 1.499(17)
C41 C42 1.531(16)
C43 C44 1.525(15)
C44 C49 1.482(15)
C44 C45 1.559(15)
C45 C46 1.569(16)
C46 C47 1.490(17)
C47 C48 1.527(16)
C47 C50 1.531(16)
C48 C49 1.538(16)
C49 C50 1.549(15)
C50 C51 1.491(17)
C50 C52 1.520(16)
C61 C62 1.45(2)
C62 C63 1.48(2)
C63 C64 1.51(2)
C64 C65 1.47(2)
C65 C66 1.58(2)
C71 C72 1.50(2)
C71 C72A 1.50(2)
C76 C75 1.47(2)
C76 C75A 1.46(2)
C72 C73 1.51(2)
C73 C74 1.49(2)
C74 C75 1.50(2)
C74A C75A 1.46(2)
C74A C73A 1.50(3)
C72A C73A 1.49(3)
